data_7720809
loop_
_publ_author_name
'Gonz&#xe1;lez, Jonay'
'Fagundes, Vinicius K.'
'Hay, Moya A.'
'Dallerba, Elena'
'Massi, Massimiliano'
'Hall, Christopher R.'
'Giansiracusa, Marcus J.'
'Boskovic, Colette'

_publ_section_title
;
 Correlating luminescence and single-molecule magnetism for two series of
 heteroleptic lanthanoid complexes.
;
_journal_issue 4
_journal_name_full 'Dalton transactions (Cambridge, England : 2003)'
_journal_page_first 1792
_journal_page_last 1805
_journal_paper_doi 10.1039/d5dt02364e
_journal_volume 55
_journal_year 2026
_chemical_formula_moiety 'C18 H18 Gd N7 O9, C2 H3 N'
_chemical_formula_sum 'C20 H21 Gd N8 O9'
_chemical_formula_weight 674.70
_chemical_name_systematic MH3-017-GdNO3
_space_group_crystal_system monoclinic
_space_group_IT_number 15
_space_group_name_Hall '-C 2yc'
_space_group_name_H-M_alt 'C 1 2/c 1'
_atom_sites_solution_hydrogens geom
_atom_sites_solution_primary dual
_audit_creation_date 2023-12-15
_audit_creation_method
;
Olex2 1.5
(compiled 2023.08.24 svn.re1ec1418 for OlexSys, GUI svn.r6817)
;
_audit_update_record
;
2025-12-04 deposited with the CCDC.	2025-12-18 downloaded from the CCDC.
;
_cell_angle_alpha 90
_cell_angle_beta 99.8200(10)
_cell_angle_gamma 90
_cell_formula_units_Z 8
_cell_length_a 21.8507(3)
_cell_length_b 8.34760(10)
_cell_length_c 27.1171(3)
_cell_measurement_reflns_used 15313
_cell_measurement_temperature 100.01(10)
_cell_measurement_theta_max 79.6090
_cell_measurement_theta_min 3.3220
_cell_volume 4873.71(10)
_computing_cell_refinement 'CrysAlisPro 1.171.42.49 (Rigaku OD, 2022)'
_computing_data_collection 'CrysAlisPro 1.171.42.49 (Rigaku OD, 2022)'
_computing_data_reduction 'CrysAlisPro 1.171.42.49 (Rigaku OD, 2022)'
_computing_molecular_graphics 'Olex2 1.5 (Dolomanov et al., 2009)'
_computing_publication_material 'Olex2 1.5 (Dolomanov et al., 2009)'
_computing_structure_refinement 'SHELXL 2018/3 (Sheldrick, 2015)'
_computing_structure_solution 'SHELXT 2018/2 (Sheldrick, 2018)'
_diffrn_ambient_environment N~2~
_diffrn_ambient_temperature 100.01(10)
_diffrn_detector 'Hybrid Pixel Array Detector'
_diffrn_detector_area_resol_mean 10.0000
_diffrn_detector_type HyPix
_diffrn_measured_fraction_theta_full 0.999
_diffrn_measured_fraction_theta_max 0.984
_diffrn_measurement_details
;
List of Runs (angles in degrees, time in seconds):

  # Type    Start    End  Width  t~exp~   \w     \q     \k     \f   Frames
#--------------------------------------------------------------------------
  1  \w     73.00  99.00   0.50    0.95    --  113.25-125.00  90.00   52
  2  \w     52.00 111.00   0.50    0.95    --  113.25-125.00 -30.00  118
  3  \w     45.00 110.00   0.50    0.95    --  113.25-125.00 -60.00  130
  4  \w     51.00 107.00   0.50    0.95    --  113.25-104.00-146.98  112
  5  \w     54.00  80.00   0.50    0.95    --  113.25-125.00-180.00   52
  6  \w     50.00  91.00   0.50    0.24    --   47.26-125.00-150.00   82
  7  \w     60.00 109.00   0.50    0.95    --  113.25-125.00  60.00   98
  8  \w     48.00  73.00   0.50    0.95    --  113.25 -94.00 150.00   50
  9  \w     61.00 106.00   0.50    0.95    --  113.25 -94.00  90.00   90
 10  \w     45.00 103.00   0.50    0.95    --  113.25 -99.00  81.73  116
 11  \w     50.00  76.00   0.50    0.95    --  113.25 -94.00 120.00   52
 12  \w     78.00 104.00   0.50    0.95    --  113.25 -94.00 120.00   52
 13  \w     74.00 105.00   0.50    0.95    --  113.25 -94.00 150.00   62
 14  \w      2.00  80.00   0.50    0.24    --   47.26 -99.00  60.00  156
 15  \w     42.00  75.00   0.50    0.95    --  113.25 -94.00 -30.00   66
 16  \w     77.00 105.00   0.50    0.95    --  113.25 -94.00-120.00   56
 17  \w     72.00 101.00   0.50    0.95    --  113.25 -94.00 -60.00   58
 18  \w     79.00 105.00   0.50    0.95    --  113.25 -94.00 -30.00   52
 19  \w     73.00 106.00   0.50    0.95    --  113.25 -94.00   0.00   66
 20  \w     73.00  99.00   0.50    0.95    --  113.25 -94.00-150.00   52
 21  \w     62.00  88.00   0.50    0.95    --  113.25 -77.00-150.00   52
 22  \w     43.00  69.00   0.50    0.95    --  113.25 -61.00-120.00   52
 23  \w     44.00  72.00   0.50    0.95    --  113.25 -77.00 -30.00   56
 24  \w     45.00  70.00   0.50    0.95    --  113.25 -61.00 -30.00   50
 25  \w    -18.00  28.00   0.50    0.24    --   47.26 -19.00  30.00   92
 26  \w     46.00  71.00   0.50    0.95    --  113.25 -61.00 150.00   50
 27  \w    146.00 171.00   0.50    0.95    --  113.25  15.00 150.00   50
 28  \w     91.00 147.00   0.50    0.95    --  113.25  77.00  30.00  112
 29  \w    109.00 136.00   0.50    0.95    --  113.25  77.00 -30.00   54
 30  \w    141.00 178.00   0.50    0.95    --  113.25  77.00 -30.00   74
 31  \w    145.00 178.00   0.50    0.95    --  113.25  61.00-150.00   66
 32  \w    150.00 176.00   0.50    0.95    --  113.25  45.00-180.00   52
 33  \w    104.00 130.00   0.50    0.95    --  113.25  45.00-180.00   52
 34  \w    101.00 131.00   0.50    0.95    --  113.25  61.00-150.00   60
 35  \w    103.00 176.00   0.50    0.95    --  113.25  45.00-120.00  146
 36  \w    123.00 148.00   0.50    0.95    --  113.25  45.00 -90.00   50
 37  \w    105.00 173.00   0.50    0.95    --  113.25  30.00 -30.00  136
 38  \w    110.00 159.00   0.50    0.95    --  113.25  30.00  30.00   98
 39  \w    100.00 141.00   0.50    0.95    --  113.25  15.00 150.00   82
 40  \w     26.00 120.00   0.50    0.24    --   47.26  77.00 -30.00  188
 41  \w    117.00 151.00   0.50    0.95    --  113.25 125.00-150.00   68
 42  \w    104.00 146.00   0.50    0.95    --  113.25 125.00 -90.00   84
 43  \w    105.00 157.00   0.50    0.95    --  113.25 125.00  60.00  104
 44  \w    -44.00 -11.00   0.50    0.24    --  -47.26  38.00  60.00   66
 45  \w    -30.00  28.00   0.50    0.24    --  -47.26  19.00 120.00  116
 46  \w     -9.00  23.00   0.50    0.24    --  -47.26  38.00  60.00   64
 47  \w    -54.00 -20.00   0.50    0.95    --  -91.75  61.00  30.00   68
 48  \w    -51.00 -26.00   0.50    0.95    --  -91.75  45.00-180.00   50
 49  \w    -86.00 -18.00   0.50    0.24    --  -47.26 125.00-180.00  136
 50  \w   -158.00-104.00   0.50    0.95    --  -91.75 -61.00 -30.00  108
 51  \w   -135.00 -91.00   0.50    0.95    --  -91.75 -94.00  60.00   88
;
_diffrn_measurement_device 'four-circle diffractometer'
_diffrn_measurement_device_type 'XtaLAB Synergy, Dualflex, HyPix'
_diffrn_measurement_method '\w scans'
_diffrn_orient_matrix_type 'CrysAlisPro convention (1999,Acta A55,543-557)'
_diffrn_orient_matrix_UB_11 -0.0564912000
_diffrn_orient_matrix_UB_12 0.0193446000
_diffrn_orient_matrix_UB_13 0.0265912000
_diffrn_orient_matrix_UB_21 -0.0378799000
_diffrn_orient_matrix_UB_22 -0.1131774000
_diffrn_orient_matrix_UB_23 -0.0384974000
_diffrn_orient_matrix_UB_31 0.0221131000
_diffrn_orient_matrix_UB_32 -0.1445139000
_diffrn_orient_matrix_UB_33 0.0337163000
_diffrn_radiation_monochromator mirror
_diffrn_radiation_probe x-ray
_diffrn_radiation_type 'Cu K\a'
_diffrn_radiation_wavelength 1.54184
_diffrn_reflns_av_R_equivalents 0.0683
_diffrn_reflns_av_unetI/netI 0.0419
_diffrn_reflns_Laue_measured_fraction_full 0.999
_diffrn_reflns_Laue_measured_fraction_max 0.984
_diffrn_reflns_limit_h_max 27
_diffrn_reflns_limit_h_min -27
_diffrn_reflns_limit_k_max 9
_diffrn_reflns_limit_k_min -10
_diffrn_reflns_limit_l_max 34
_diffrn_reflns_limit_l_min -33
_diffrn_reflns_number 31860
_diffrn_reflns_point_group_measured_fraction_full 0.999
_diffrn_reflns_point_group_measured_fraction_max 0.984
_diffrn_reflns_theta_full 67.684
_diffrn_reflns_theta_max 80.348
_diffrn_reflns_theta_min 3.308
_diffrn_source 'micro-focus sealed X-ray tube'
_diffrn_source_type 'PhotonJet (Cu) X-ray Source'
_exptl_absorpt_coefficient_mu 18.209
_exptl_absorpt_correction_T_max 1.000
_exptl_absorpt_correction_T_min 0.423
_exptl_absorpt_correction_type gaussian
_exptl_absorpt_process_details
;
CrysAlisPro 1.171.42.49 (Rigaku Oxford Diffraction, 2022)
Numerical absorption correction based on gaussian integration over
a multifaceted crystal model
Empirical absorption correction using spherical harmonics,
implemented in SCALE3 ABSPACK scaling algorithm.
;
_exptl_crystal_colour 'clear whiteish colourless'
_exptl_crystal_colour_lustre clear
_exptl_crystal_colour_modifier whiteish
_exptl_crystal_colour_primary colourless
_exptl_crystal_density_diffrn 1.839
_exptl_crystal_description needle
_exptl_crystal_F_000 2664
_exptl_crystal_preparation 'Magnetic properties'
_exptl_crystal_recrystallization_method 'Re-crystallisation from solvent: Acetonitrile/Diisopropylether'
_exptl_crystal_size_max 0.417
_exptl_crystal_size_mid 0.036
_exptl_crystal_size_min 0.028
_refine_diff_density_max 0.732
_refine_diff_density_min -0.682
_refine_diff_density_rms 0.111
_refine_ls_extinction_coef 0.000037(11)
_refine_ls_extinction_expression Fc^*^=kFc[1+0.001xFc^2^\l^3^/sin(2\q)]^-1/4^
_refine_ls_extinction_method 'SHELXL-2018/3 (Sheldrick 2018)'
_refine_ls_goodness_of_fit_ref 1.100
_refine_ls_hydrogen_treatment constr
_refine_ls_matrix_type full
_refine_ls_number_parameters 345
_refine_ls_number_reflns 5249
_refine_ls_number_restraints 0
_refine_ls_restrained_S_all 1.100
_refine_ls_R_factor_all 0.0385
_refine_ls_R_factor_gt 0.0349
_refine_ls_shift/su_max 0.002
_refine_ls_shift/su_mean 0.000
_refine_ls_structure_factor_coef Fsqd
_refine_ls_weighting_details 'w=1/[\s^2^(Fo^2^)+(0.0408P)^2^+20.6487P] where P=(Fo^2^+2Fc^2^)/3'
_refine_ls_weighting_scheme calc
_refine_ls_wR_factor_gt 0.0904
_refine_ls_wR_factor_ref 0.0926
_reflns_Friedel_coverage 0.000
_reflns_number_gt 4817
_reflns_number_total 5249
_reflns_threshold_expression 'I > 2\s(I)'
_cod_data_source_file d5dt02364e2.cif
_cod_data_source_block mh3-017-gdno3_redabs
_cod_database_code 7720809
_shelx_shelxl_version_number 2018/3
_chemical_oxdiff_formula C20H21N8O9Gd
_chemical_oxdiff_usercomment '100 K'
_shelx_space_group_comment
;
The symmetry employed for this shelxl refinement is uniquely defined
by the following loop, which should always be used as a source of
symmetry information in preference to the above space-group names.
They are only intended as comments.
;
_shelx_estimated_absorpt_t_max 0.630
_shelx_estimated_absorpt_t_min 0.049
_olex2_refinement_description
;
1.a Secondary CH2 refined with riding coordinates:
 C1(H1A,H1B), C7(H7A,H7B), C13(H13A,H13B)
1.b Aromatic/amide H refined with riding coordinates:
 C3(H3), C4(H4), C5(H5), C6(H6), C9(H9), C10(H10), C11(H11), C12(H12),
 C15(H15), C16(H16), C17(H17), C18(H18)
1.c Idealised Me refined as rotating group:
 C20(H20A,H20B,H20C)
;
_ins_header
;
TITL MH3-017-GdNO3_REDABS in C2/c 
REM C2/c (#15 in standard setting)
CELL 1.54184  21.850727   8.347584  27.117069  90.0000  99.8203  90.0000
ZERR    8.00   0.000255   0.000077   0.000339   0.0000   0.0012   0.0000
LATT  7
SYMM -x, y,-z+1/2 
SFAC C H N O Gd
UNIT 160.00 168.00 64.00 72.00 8.00
REM  CrysAlisPro recorded range (K): Min=99.9; max=100.1; aver:100.0
TEMP -173
SIZE 0.03 0.04 0.42
TREF
HKLF 4
END
;
_olex2_submission_original_sample_id MH3-017-GdNO3
_olex2_submission_special_instructions 'No special instructions were received'
_oxdiff_exptl_absorpt_empirical_details
;
Empirical correction (ABSPACK) includes:
- Absorption correction using spherical harmonics
- Frame scaling
;
_oxdiff_exptl_absorpt_empirical_full_max 1.746
_oxdiff_exptl_absorpt_empirical_full_min 0.695

loop_
_space_group_symop_operation_xyz
'x, y, z'
'-x, y, -z+1/2'
'x+1/2, y+1/2, z'
'-x+1/2, y+1/2, -z+1/2'
'-x, -y, -z'
'x, -y, z-1/2'
'-x+1/2, -y+1/2, -z'
'x+1/2, -y+1/2, z-1/2'

loop_
_atom_site_label
_atom_site_type_symbol
_atom_site_fract_x
_atom_site_fract_y
_atom_site_fract_z
_atom_site_U_iso_or_equiv
_atom_site_adp_type
_atom_site_occupancy
_atom_site_site_symmetry_order
_atom_site_calc_flag
_atom_site_refinement_flags_posn
_atom_site_refinement_flags_adp
_atom_site_refinement_flags_occupancy
_atom_site_disorder_assembly
_atom_site_disorder_group
Gd1 Gd 0.37998(2) 0.31109(2) 0.61371(2) 0.01707(9) Uani 1 1 d . . . . .
O1 O 0.29580(14) 0.2005(3) 0.54978(11) 0.0262(6) Uani 1 1 d . . . . .
O2 O 0.30568(13) 0.0964(3) 0.62368(10) 0.0216(5) Uani 1 1 d . . . . .
O3 O 0.23337(15) 0.0078(4) 0.56410(13) 0.0342(7) Uani 1 1 d . . . . .
O4 O 0.41797(13) 0.0643(3) 0.57960(11) 0.0242(6) Uani 1 1 d . . . . .
O5 O 0.48942(13) 0.2416(3) 0.60268(11) 0.0236(6) Uani 1 1 d . . . . .
O6 O 0.51299(16) 0.0182(4) 0.56831(14) 0.0384(8) Uani 1 1 d . . . . .
O7 O 0.42966(13) 0.1478(3) 0.68512(11) 0.0241(6) Uani 1 1 d . . . . .
O8 O 0.36160(14) 0.3146(3) 0.70337(11) 0.0238(6) Uani 1 1 d . . . . .
O9 O 0.40433(15) 0.1439(4) 0.75982(12) 0.0320(7) Uani 1 1 d . . . . .
N1 N 0.36750(14) 0.6084(3) 0.58573(12) 0.0169(6) Uani 1 1 d . . . . .
N2 N 0.39552(16) 0.3796(4) 0.52121(13) 0.0222(7) Uani 1 1 d . . . . .
N3 N 0.45853(15) 0.5101(4) 0.66284(12) 0.0192(6) Uani 1 1 d . . . . .
N4 N 0.27592(16) 0.4490(4) 0.62267(13) 0.0220(7) Uani 1 1 d . . . . .
N5 N 0.27672(16) 0.0992(4) 0.57857(14) 0.0235(7) Uani 1 1 d . . . . .
N6 N 0.47469(16) 0.1038(4) 0.58307(13) 0.0230(7) Uani 1 1 d . . . . .
N7 N 0.39886(16) 0.2000(4) 0.71786(12) 0.0216(7) Uani 1 1 d . . . . .
C1 C 0.41001(18) 0.6538(4) 0.55091(14) 0.0194(7) Uani 1 1 d . . . . .
H1A H 0.452811 0.663685 0.569780 0.023 Uiso 1 1 calc R U . . .
H1B H 0.397507 0.759441 0.535873 0.023 Uiso 1 1 calc R U . . .
C2 C 0.40897(17) 0.5322(4) 0.51019(15) 0.0201(7) Uani 1 1 d . . . . .
C3 C 0.42360(18) 0.5762(5) 0.46429(15) 0.0216(7) Uani 1 1 d . . . . .
H3 H 0.433668 0.684213 0.458074 0.026 Uiso 1 1 calc R U . . .
C4 C 0.42335(19) 0.4614(5) 0.42786(15) 0.0241(8) Uani 1 1 d . . . . .
H4 H 0.433374 0.489061 0.396203 0.029 Uiso 1 1 calc R U . . .
C5 C 0.4083(2) 0.3046(5) 0.43791(16) 0.0269(9) Uani 1 1 d . . . . .
H5 H 0.407415 0.223221 0.413317 0.032 Uiso 1 1 calc R U . . .
C6 C 0.3946(2) 0.2702(5) 0.48483(16) 0.0253(8) Uani 1 1 d . . . . .
H6 H 0.383912 0.163038 0.491617 0.030 Uiso 1 1 calc R U . . .
C7 C 0.38202(18) 0.7102(4) 0.63126(15) 0.0203(7) Uani 1 1 d . . . . .
H7A H 0.350558 0.692622 0.653007 0.024 Uiso 1 1 calc R U . . .
H7B H 0.380903 0.824608 0.621560 0.024 Uiso 1 1 calc R U . . .
C8 C 0.44548(18) 0.6681(4) 0.65928(14) 0.0194(7) Uani 1 1 d . . . . .
C9 C 0.48756(19) 0.7841(5) 0.68061(15) 0.0220(7) Uani 1 1 d . . . . .
H9 H 0.477518 0.894631 0.676778 0.026 Uiso 1 1 calc R U . . .
C10 C 0.54394(19) 0.7366(5) 0.70735(15) 0.0229(8) Uani 1 1 d . . . . .
H10 H 0.573327 0.813768 0.722275 0.028 Uiso 1 1 calc R U . . .
C11 C 0.55714(18) 0.5739(5) 0.71214(15) 0.0236(8) Uani 1 1 d . . . . .
H11 H 0.595501 0.538155 0.730766 0.028 Uiso 1 1 calc R U . . .
C12 C 0.51393(18) 0.4657(4) 0.68957(14) 0.0207(7) Uani 1 1 d . . . . .
H12 H 0.523369 0.354757 0.692881 0.025 Uiso 1 1 calc R U . . .
C13 C 0.30256(18) 0.6321(5) 0.56075(15) 0.0212(7) Uani 1 1 d . . . . .
H13A H 0.295531 0.573085 0.528620 0.025 Uiso 1 1 calc R U . . .
H13B H 0.295442 0.747373 0.553250 0.025 Uiso 1 1 calc R U . . .
C14 C 0.25697(18) 0.5752(4) 0.59257(15) 0.0205(7) Uani 1 1 d . . . . .
C15 C 0.19992(19) 0.6473(5) 0.59109(17) 0.0252(8) Uani 1 1 d . . . . .
H15 H 0.187996 0.734751 0.569117 0.030 Uiso 1 1 calc R U . . .
C16 C 0.16012(19) 0.5915(5) 0.62187(17) 0.0275(9) Uani 1 1 d . . . . .
H16 H 0.120447 0.638919 0.621067 0.033 Uiso 1 1 calc R U . . .
C17 C 0.17939(19) 0.4648(5) 0.65388(17) 0.0262(8) Uani 1 1 d . . . . .
H17 H 0.153523 0.425270 0.675967 0.031 Uiso 1 1 calc R U . . .
C18 C 0.23675(19) 0.3976(5) 0.65303(16) 0.0234(8) Uani 1 1 d . . . . .
H18 H 0.249533 0.310463 0.674904 0.028 Uiso 1 1 calc R U . . .
N8 N 0.3056(2) -0.2389(6) 0.73018(16) 0.0398(9) Uani 1 1 d . . . . .
C19 C 0.2632(2) -0.1655(5) 0.71417(17) 0.0300(9) Uani 1 1 d . . . . .
C20 C 0.2082(2) -0.0716(6) 0.69387(19) 0.0342(10) Uani 1 1 d . . . . .
H20A H 0.209708 -0.043224 0.659017 0.051 Uiso 1 1 calc R U . . .
H20B H 0.207354 0.026393 0.713649 0.051 Uiso 1 1 calc R U . . .
H20C H 0.170822 -0.134865 0.695312 0.051 Uiso 1 1 calc R U . . .

loop_
_atom_site_aniso_label
_atom_site_aniso_U_11
_atom_site_aniso_U_22
_atom_site_aniso_U_33
_atom_site_aniso_U_23
_atom_site_aniso_U_13
_atom_site_aniso_U_12
Gd1 0.01982(12) 0.01213(12) 0.01999(12) 0.00112(7) 0.00544(8) 0.00037(7)
O1 0.0305(15) 0.0222(14) 0.0263(15) 0.0034(11) 0.0062(12) -0.0013(11)
O2 0.0244(13) 0.0167(12) 0.0229(13) 0.0016(10) 0.0021(11) -0.0005(10)
O3 0.0296(16) 0.0293(15) 0.0429(19) -0.0060(13) 0.0039(14) -0.0095(13)
O4 0.0231(13) 0.0190(12) 0.0319(15) 0.0008(11) 0.0086(11) -0.0006(11)
O5 0.0275(14) 0.0169(13) 0.0270(14) -0.0009(11) 0.0058(11) -0.0002(11)
O6 0.0324(17) 0.0320(16) 0.052(2) -0.0140(15) 0.0112(15) 0.0079(13)
O7 0.0272(14) 0.0175(12) 0.0294(15) -0.0006(11) 0.0100(12) 0.0032(11)
O8 0.0270(14) 0.0168(13) 0.0279(15) 0.0011(10) 0.0052(12) 0.0028(10)
O9 0.0399(18) 0.0308(15) 0.0247(16) 0.0066(13) 0.0034(13) -0.0026(13)
N1 0.0177(14) 0.0144(13) 0.0194(15) 0.0014(11) 0.0051(12) 0.0003(11)
N2 0.0259(16) 0.0160(15) 0.0254(17) 0.0002(13) 0.0066(13) 0.0017(12)
N3 0.0231(15) 0.0168(14) 0.0182(15) 0.0034(12) 0.0047(12) 0.0023(12)
N4 0.0257(16) 0.0176(15) 0.0230(16) -0.0007(13) 0.0054(13) -0.0015(13)
N5 0.0221(16) 0.0155(14) 0.0334(19) -0.0005(13) 0.0066(14) -0.0023(12)
N6 0.0240(16) 0.0189(15) 0.0273(17) 0.0003(13) 0.0073(13) 0.0030(13)
N7 0.0261(17) 0.0200(15) 0.0179(15) 0.0042(12) 0.0014(13) -0.0040(12)
C1 0.0197(17) 0.0185(16) 0.0206(18) 0.0030(14) 0.0051(14) -0.0004(14)
C2 0.0177(17) 0.0198(17) 0.0231(19) 0.0029(14) 0.0045(14) 0.0031(14)
C3 0.0221(18) 0.0206(17) 0.0227(18) 0.0038(15) 0.0055(15) 0.0032(14)
C4 0.0245(19) 0.030(2) 0.0182(18) 0.0058(16) 0.0057(15) 0.0042(16)
C5 0.031(2) 0.028(2) 0.022(2) -0.0046(16) 0.0041(16) 0.0033(16)
C6 0.030(2) 0.0215(18) 0.025(2) 0.0001(16) 0.0069(16) -0.0010(16)
C7 0.0268(19) 0.0140(15) 0.0212(18) -0.0012(14) 0.0069(15) 0.0000(14)
C8 0.0250(19) 0.0169(16) 0.0181(17) 0.0015(13) 0.0082(14) -0.0001(14)
C9 0.0277(19) 0.0155(16) 0.0244(19) 0.0031(15) 0.0092(15) -0.0016(15)
C10 0.0253(19) 0.0210(18) 0.0236(19) -0.0022(15) 0.0073(15) -0.0061(15)
C11 0.0226(18) 0.0281(19) 0.0215(18) 0.0042(15) 0.0079(15) 0.0040(15)
C12 0.0279(19) 0.0161(16) 0.0195(18) 0.0020(14) 0.0081(15) 0.0025(14)
C13 0.0217(18) 0.0191(17) 0.0231(19) 0.0010(14) 0.0044(15) 0.0009(14)
C14 0.0214(18) 0.0143(16) 0.0256(19) 0.0012(14) 0.0031(15) 0.0007(14)
C15 0.025(2) 0.0182(17) 0.032(2) 0.0003(16) 0.0041(16) 0.0024(15)
C16 0.0201(18) 0.0233(19) 0.039(2) 0.0005(17) 0.0060(17) 0.0036(15)
C17 0.0233(19) 0.0254(19) 0.032(2) -0.0001(16) 0.0106(16) -0.0025(15)
C18 0.0235(19) 0.0206(18) 0.027(2) 0.0027(15) 0.0077(15) 0.0002(15)
N8 0.041(2) 0.046(2) 0.034(2) 0.0001(18) 0.0106(18) 0.006(2)
C19 0.031(2) 0.031(2) 0.030(2) -0.0042(18) 0.0120(18) 0.0029(18)
C20 0.035(2) 0.028(2) 0.042(3) 0.0004(19) 0.014(2) 0.0046(18)

loop_
_atom_type_symbol
_atom_type_description
_atom_type_scat_dispersion_real
_atom_type_scat_dispersion_imag
_atom_type_scat_source
C C 0.0181 0.0091 'International Tables Vol C Tables 4.2.6.8 and 6.1.1.4'
H H 0.0000 0.0000 'International Tables Vol C Tables 4.2.6.8 and 6.1.1.4'
Gd Gd -8.8380 11.9157 'International Tables Vol C Tables 4.2.6.8 and 6.1.1.4'
N N 0.0311 0.0180 'International Tables Vol C Tables 4.2.6.8 and 6.1.1.4'
O O 0.0492 0.0322 'International Tables Vol C Tables 4.2.6.8 and 6.1.1.4'

loop_
_exptl_crystal_face_index_h
_exptl_crystal_face_index_k
_exptl_crystal_face_index_l
_exptl_crystal_face_perp_dist
9 0 12 0.0078
-10 0 15 0.0133
10 0 -15 0.0170
-6 4 -5 0.1813
8 -4 2 0.1608
-9 0 -12 0.0202
-3 -5 3 0.1905
2 5 -4 0.2082

loop_
_geom_angle_atom_site_label_1
_geom_angle_atom_site_label_2
_geom_angle_atom_site_label_3
_geom_angle
_geom_angle_site_symmetry_1
_geom_angle_site_symmetry_3
_geom_angle_publ_flag
O1 Gd1 O5 115.83(10) . . ?
O1 Gd1 O8 117.09(10) . . ?
O1 Gd1 N1 97.08(9) . . ?
O1 Gd1 N2 67.57(10) . . ?
O1 Gd1 N3 161.10(9) . . ?
O1 Gd1 N4 70.95(10) . . ?
O1 Gd1 N5 25.82(10) . . ?
O1 Gd1 N6 93.30(10) . . ?
O2 Gd1 O1 51.83(9) . . ?
O2 Gd1 O5 120.03(9) . . ?
O2 Gd1 O7 73.83(9) . . ?
O2 Gd1 O8 71.79(9) . . ?
O2 Gd1 N1 133.56(9) . . ?
O2 Gd1 N2 117.01(10) . . ?
O2 Gd1 N3 143.30(9) . . ?
O2 Gd1 N4 73.04(9) . . ?
O2 Gd1 N5 26.00(9) . . ?
O2 Gd1 N6 96.45(9) . . ?
O4 Gd1 O1 71.52(10) . . ?
O4 Gd1 O2 72.72(9) . . ?
O4 Gd1 O5 51.43(9) . . ?
O4 Gd1 O7 72.56(9) . . ?
O4 Gd1 O8 119.33(9) . . ?
O4 Gd1 N1 135.75(10) . . ?
O4 Gd1 N2 73.69(10) . . ?
O4 Gd1 N3 119.64(10) . . ?
O4 Gd1 N4 139.78(10) . . ?
O4 Gd1 N5 70.05(9) . . ?
O4 Gd1 N6 25.47(9) . . ?
O5 Gd1 O8 115.12(9) . . ?
O5 Gd1 N1 103.84(9) . . ?
O5 Gd1 N2 70.19(10) . . ?
O5 Gd1 N3 69.55(10) . . ?
O5 Gd1 N4 166.92(10) . . ?
O5 Gd1 N5 121.36(9) . . ?
O5 Gd1 N6 25.97(9) . . ?
O7 Gd1 O1 121.21(9) . . ?
O7 Gd1 O5 70.55(9) . . ?
O7 Gd1 O8 51.11(9) . . ?
O7 Gd1 N1 140.26(10) . . ?
O7 Gd1 N2 138.84(10) . . ?
O7 Gd1 N3 77.65(10) . . ?
O7 Gd1 N4 116.57(10) . . ?
O7 Gd1 N5 97.74(10) . . ?
O7 Gd1 N6 69.98(9) . . ?
O8 Gd1 N1 104.10(9) . . ?
O8 Gd1 N2 166.78(9) . . ?
O8 Gd1 N3 72.42(10) . . ?
O8 Gd1 N4 67.67(10) . . ?
O8 Gd1 N5 94.63(10) . . ?
O8 Gd1 N6 121.04(9) . . ?
N1 Gd1 N2 62.68(10) . . ?
N1 Gd1 N4 63.48(10) . . ?
N1 Gd1 N5 116.78(9) . . ?
N1 Gd1 N6 121.79(9) . . ?
N2 Gd1 N5 92.23(10) . . ?
N2 Gd1 N6 69.38(10) . . ?
N3 Gd1 N1 64.16(10) . . ?
N3 Gd1 N2 99.66(10) . . ?
N3 Gd1 N4 100.46(10) . . ?
N3 Gd1 N5 166.38(10) . . ?
N3 Gd1 N6 94.98(10) . . ?
N4 Gd1 N2 104.38(10) . . ?
N4 Gd1 N5 69.89(10) . . ?
N4 Gd1 N6 164.20(10) . . ?
N5 Gd1 N6 95.42(10) . . ?
N5 O1 Gd1 95.8(2) . . ?
N5 O2 Gd1 96.3(2) . . ?
N6 O4 Gd1 98.2(2) . . ?
N6 O5 Gd1 94.5(2) . . ?
N7 O7 Gd1 98.3(2) . . ?
N7 O8 Gd1 95.2(2) . . ?
C1 N1 Gd1 112.6(2) . . ?
C1 N1 C7 108.3(3) . . ?
C7 N1 Gd1 107.9(2) . . ?
C13 N1 Gd1 107.9(2) . . ?
C13 N1 C1 109.3(3) . . ?
C13 N1 C7 110.9(3) . . ?
C2 N2 Gd1 118.7(3) . . ?
C6 N2 Gd1 124.1(3) . . ?
C6 N2 C2 117.1(4) . . ?
C8 N3 Gd1 118.5(3) . . ?
C8 N3 C12 117.7(3) . . ?
C12 N3 Gd1 123.7(2) . . ?
C14 N4 Gd1 118.1(3) . . ?
C14 N4 C18 116.9(3) . . ?
C18 N4 Gd1 124.8(3) . . ?
O1 N5 Gd1 58.41(19) . . ?
O1 N5 O2 116.1(3) . . ?
O2 N5 Gd1 57.70(17) . . ?
O3 N5 Gd1 179.1(3) . . ?
O3 N5 O1 122.3(4) . . ?
O3 N5 O2 121.6(3) . . ?
O4 N6 Gd1 56.36(18) . . ?
O4 N6 O5 115.8(3) . . ?
O5 N6 Gd1 59.49(18) . . ?
O6 N6 Gd1 177.4(3) . . ?
O6 N6 O4 122.6(3) . . ?
O6 N6 O5 121.6(3) . . ?
O7 N7 Gd1 56.19(18) . . ?
O8 N7 Gd1 59.22(19) . . ?
O8 N7 O7 115.2(3) . . ?
O9 N7 Gd1 175.2(3) . . ?
O9 N7 O7 122.6(3) . . ?
O9 N7 O8 122.2(4) . . ?
N1 C1 H1A 109.4 . . ?
N1 C1 H1B 109.4 . . ?
N1 C1 C2 111.4(3) . . ?
H1A C1 H1B 108.0 . . ?
C2 C1 H1A 109.4 . . ?
C2 C1 H1B 109.4 . . ?
N2 C2 C1 116.9(3) . . ?
N2 C2 C3 122.7(4) . . ?
C3 C2 C1 120.4(3) . . ?
C2 C3 H3 120.4 . . ?
C4 C3 C2 119.1(4) . . ?
C4 C3 H3 120.4 . . ?
C3 C4 H4 120.4 . . ?
C3 C4 C5 119.2(4) . . ?
C5 C4 H4 120.4 . . ?
C4 C5 H5 120.9 . . ?
C6 C5 C4 118.1(4) . . ?
C6 C5 H5 120.9 . . ?
N2 C6 C5 123.7(4) . . ?
N2 C6 H6 118.2 . . ?
C5 C6 H6 118.2 . . ?
N1 C7 H7A 109.8 . . ?
N1 C7 H7B 109.8 . . ?
N1 C7 C8 109.5(3) . . ?
H7A C7 H7B 108.2 . . ?
C8 C7 H7A 109.8 . . ?
C8 C7 H7B 109.8 . . ?
N3 C8 C7 115.5(3) . . ?
N3 C8 C9 122.3(4) . . ?
C9 C8 C7 122.3(3) . . ?
C8 C9 H9 120.4 . . ?
C10 C9 C8 119.1(4) . . ?
C10 C9 H9 120.4 . . ?
C9 C10 H10 120.5 . . ?
C9 C10 C11 118.9(4) . . ?
C11 C10 H10 120.5 . . ?
C10 C11 H11 120.5 . . ?
C12 C11 C10 119.0(4) . . ?
C12 C11 H11 120.5 . . ?
N3 C12 C11 122.9(3) . . ?
N3 C12 H12 118.5 . . ?
C11 C12 H12 118.5 . . ?
N1 C13 H13A 109.2 . . ?
N1 C13 H13B 109.2 . . ?
N1 C13 C14 111.9(3) . . ?
H13A C13 H13B 107.9 . . ?
C14 C13 H13A 109.2 . . ?
C14 C13 H13B 109.2 . . ?
N4 C14 C13 115.4(3) . . ?
N4 C14 C15 122.7(4) . . ?
C15 C14 C13 122.0(4) . . ?
C14 C15 H15 120.2 . . ?
C14 C15 C16 119.5(4) . . ?
C16 C15 H15 120.2 . . ?
C15 C16 H16 120.7 . . ?
C15 C16 C17 118.6(4) . . ?
C17 C16 H16 120.7 . . ?
C16 C17 H17 120.7 . . ?
C18 C17 C16 118.7(4) . . ?
C18 C17 H17 120.7 . . ?
N4 C18 C17 123.5(4) . . ?
N4 C18 H18 118.2 . . ?
C17 C18 H18 118.2 . . ?
N8 C19 C20 179.5(6) . . ?
C19 C20 H20A 109.5 . . ?
C19 C20 H20B 109.5 . . ?
C19 C20 H20C 109.5 . . ?
H20A C20 H20B 109.5 . . ?
H20A C20 H20C 109.5 . . ?
H20B C20 H20C 109.5 . . ?

loop_
_geom_bond_atom_site_label_1
_geom_bond_atom_site_label_2
_geom_bond_distance
_geom_bond_site_symmetry_2
_geom_bond_publ_flag
Gd1 O1 2.481(3) . ?
Gd1 O2 2.464(3) . ?
Gd1 O4 2.460(3) . ?
Gd1 O5 2.528(3) . ?
Gd1 O7 2.464(3) . ?
Gd1 O8 2.531(3) . ?
Gd1 N1 2.596(3) . ?
Gd1 N2 2.650(3) . ?
Gd1 N3 2.589(3) . ?
Gd1 N4 2.597(3) . ?
Gd1 N5 2.897(3) . ?
Gd1 N6 2.925(3) . ?
O1 N5 1.268(4) . ?
O2 N5 1.278(4) . ?
O3 N5 1.227(5) . ?
O4 N6 1.271(4) . ?
O5 N6 1.285(4) . ?
O6 N6 1.219(5) . ?
O7 N7 1.279(5) . ?
O8 N7 1.274(4) . ?
O9 N7 1.217(5) . ?
N1 C1 1.482(5) . ?
N1 C7 1.488(5) . ?
N1 C13 1.478(5) . ?
N2 C2 1.352(5) . ?
N2 C6 1.342(5) . ?
N3 C8 1.349(5) . ?
N3 C12 1.353(5) . ?
N4 C14 1.353(5) . ?
N4 C18 1.355(5) . ?
C1 H1A 0.9900 . ?
C1 H1B 0.9900 . ?
C1 C2 1.497(5) . ?
C2 C3 1.386(5) . ?
C3 H3 0.9500 . ?
C3 C4 1.376(6) . ?
C4 H4 0.9500 . ?
C4 C5 1.387(6) . ?
C5 H5 0.9500 . ?
C5 C6 1.386(6) . ?
C6 H6 0.9500 . ?
C7 H7A 0.9900 . ?
C7 H7B 0.9900 . ?
C7 C8 1.505(6) . ?
C8 C9 1.392(6) . ?
C9 H9 0.9500 . ?
C9 C10 1.377(6) . ?
C10 H10 0.9500 . ?
C10 C11 1.390(6) . ?
C11 H11 0.9500 . ?
C11 C12 1.373(6) . ?
C12 H12 0.9500 . ?
C13 H13A 0.9900 . ?
C13 H13B 0.9900 . ?
C13 C14 1.502(5) . ?
C14 C15 1.379(6) . ?
C15 H15 0.9500 . ?
C15 C16 1.385(6) . ?
C16 H16 0.9500 . ?
C16 C17 1.387(6) . ?
C17 H17 0.9500 . ?
C17 C18 1.377(6) . ?
C18 H18 0.9500 . ?
N8 C19 1.134(6) . ?
C19 C20 1.460(6) . ?
C20 H20A 0.9800 . ?
C20 H20B 0.9800 . ?
C20 H20C 0.9800 . ?

loop_
_geom_torsion_atom_site_label_1
_geom_torsion_atom_site_label_2
_geom_torsion_atom_site_label_3
_geom_torsion_atom_site_label_4
_geom_torsion
_geom_torsion_site_symmetry_1
_geom_torsion_site_symmetry_2
_geom_torsion_site_symmetry_3
_geom_torsion_site_symmetry_4
_geom_torsion_publ_flag
Gd1 O1 N5 O2 0.0(3) . . . . ?
Gd1 O1 N5 O3 -179.4(3) . . . . ?
Gd1 O2 N5 O1 0.0(3) . . . . ?
Gd1 O2 N5 O3 179.4(3) . . . . ?
Gd1 O4 N6 O5 2.1(3) . . . . ?
Gd1 O4 N6 O6 -177.1(4) . . . . ?
Gd1 O5 N6 O4 -2.0(3) . . . . ?
Gd1 O5 N6 O6 177.2(4) . . . . ?
Gd1 O7 N7 O8 -5.1(3) . . . . ?
Gd1 O7 N7 O9 174.5(3) . . . . ?
Gd1 O8 N7 O7 4.9(3) . . . . ?
Gd1 O8 N7 O9 -174.7(3) . . . . ?
Gd1 N1 C1 C2 47.1(3) . . . . ?
Gd1 N1 C7 C8 55.0(3) . . . . ?
Gd1 N1 C13 C14 52.4(3) . . . . ?
Gd1 N2 C2 C1 -3.8(4) . . . . ?
Gd1 N2 C2 C3 173.8(3) . . . . ?
Gd1 N2 C6 C5 -173.9(3) . . . . ?
Gd1 N3 C8 C7 6.8(4) . . . . ?
Gd1 N3 C8 C9 -173.9(3) . . . . ?
Gd1 N3 C12 C11 174.7(3) . . . . ?
Gd1 N4 C14 C13 -6.3(4) . . . . ?
Gd1 N4 C14 C15 173.9(3) . . . . ?
Gd1 N4 C18 C17 -174.2(3) . . . . ?
N1 C1 C2 N2 -28.5(5) . . . . ?
N1 C1 C2 C3 153.8(3) . . . . ?
N1 C7 C8 N3 -42.3(4) . . . . ?
N1 C7 C8 C9 138.5(4) . . . . ?
N1 C13 C14 N4 -31.9(5) . . . . ?
N1 C13 C14 C15 147.9(4) . . . . ?
N2 C2 C3 C4 1.3(6) . . . . ?
N3 C8 C9 C10 -1.6(6) . . . . ?
N4 C14 C15 C16 0.9(6) . . . . ?
C1 N1 C7 C8 -67.2(4) . . . . ?
C1 N1 C13 C14 175.2(3) . . . . ?
C1 C2 C3 C4 178.9(3) . . . . ?
C2 N2 C6 C5 2.0(6) . . . . ?
C2 C3 C4 C5 0.2(6) . . . . ?
C3 C4 C5 C6 -0.6(6) . . . . ?
C4 C5 C6 N2 -0.5(7) . . . . ?
C6 N2 C2 C1 -180.0(4) . . . . ?
C6 N2 C2 C3 -2.3(6) . . . . ?
C7 N1 C1 C2 166.3(3) . . . . ?
C7 N1 C13 C14 -65.4(4) . . . . ?
C7 C8 C9 C10 177.6(4) . . . . ?
C8 N3 C12 C11 -1.1(6) . . . . ?
C8 C9 C10 C11 0.1(6) . . . . ?
C9 C10 C11 C12 0.8(6) . . . . ?
C10 C11 C12 N3 -0.3(6) . . . . ?
C12 N3 C8 C7 -177.1(3) . . . . ?
C12 N3 C8 C9 2.1(6) . . . . ?
C13 N1 C1 C2 -72.8(4) . . . . ?
C13 N1 C7 C8 172.9(3) . . . . ?
C13 C14 C15 C16 -178.9(4) . . . . ?
C14 N4 C18 C17 1.2(6) . . . . ?
C14 C15 C16 C17 0.7(6) . . . . ?
C15 C16 C17 C18 -1.3(6) . . . . ?
C16 C17 C18 N4 0.4(7) . . . . ?
C18 N4 C14 C13 178.0(3) . . . . ?
C18 N4 C14 C15 -1.8(6) . . . . ?

loop_
_exptl_oxdiff_crystal_face_indexfrac_h
_exptl_oxdiff_crystal_face_indexfrac_k
_exptl_oxdiff_crystal_face_indexfrac_l
_exptl_oxdiff_crystal_face_x
_exptl_oxdiff_crystal_face_y
_exptl_oxdiff_crystal_face_z
8.8438 0.0074 11.6937 -0.1885 -0.7860 0.5888
-9.5794 0.1509 14.8034 0.9377 -0.2241 0.2655
9.6215 -0.1835 -14.7606 -0.9396 0.2246 -0.2584
-6.4187 4.4443 -4.7106 0.3233 -0.0785 -0.9430
8.1563 -4.3169 1.5039 -0.5043 0.1217 0.8549
-8.9966 0.0001 -11.9984 0.1892 0.8027 -0.6035
-3.0008 -4.9989 3.0003 0.1526 0.5639 0.7572
2.0010 4.9989 -4.0001 -0.1227 -0.4876 -0.8130
